data_4060908
loop_
_publ_author_name
'Liang, Lan-Chang'
'Chien, Pin-Shu'
'Lin, Jia-Ming'
'Huang, Mei-Hui'
'Huang, Yu-Lun'
'Liao, Ju-Hsiou'

_publ_section_title
;
 Amido Pincer Complexes of Nickel(II): Synthesis, Structure, and Reactivity
;
_journal_coden_ASTM ORGND7
_journal_issue 6
_journal_name_full Organometallics
_journal_page_first 1399
_journal_page_last 1411
_journal_paper_doi 10.1021/om050943a
_journal_volume 25
_journal_year 2006
_chemical_formula_moiety 'C28 H33 N1 Ni1 P2'
_chemical_formula_sum 'C28 H45 N Ni P2'
_chemical_formula_weight 516.30
_space_group_IT_number 14
_symmetry_cell_setting monoclinic
_symmetry_space_group_name_Hall '-P 2yab'
_symmetry_space_group_name_H-M 'P 1 21/a 1'
_cell_angle_alpha 90.00
_cell_angle_beta 107.5760(10)
_cell_angle_gamma 90.00
_cell_formula_units_Z 4
_cell_length_a 18.0840(3)
_cell_length_b 8.5850(2)
_cell_length_c 19.3230(4)
_cell_measurement_temperature 200(2)
_cell_volume 2859.87(10)
_diffrn_ambient_temperature 200(2)
_exptl_crystal_density_diffrn 1.199
_cod_duplicate_entry 4074862
_cod_original_sg_symbol_H-M 'P 21/a'
_cod_database_code 4060908

loop_
_symmetry_equiv_pos_as_xyz
'x, y, z'
'-x+1/2, y+1/2, -z'
'-x, -y, -z'
'x-1/2, -y-1/2, z'

loop_
_atom_site_label
_atom_site_type_symbol
_atom_site_fract_x
_atom_site_fract_y
_atom_site_fract_z
_atom_site_U_iso_or_equiv
_atom_site_adp_type
_atom_site_occupancy
_atom_site_symmetry_multiplicity
_atom_site_calc_flag
_atom_site_refinement_flags
_atom_site_disorder_assembly
_atom_site_disorder_group
Ni1 Ni 0.53311(2) 0.50990(5) 0.25099(2) 0.0306(2) Uani 1 1 d . . .
P1 P 0.59106(5) 0.37138(11) 0.18986(5) 0.0313(3) Uani 1 1 d . . .
P2 P 0.45790(5) 0.61323(10) 0.30919(5) 0.0302(3) Uani 1 1 d . . .
N1 N 0.43743(15) 0.4191(3) 0.18780(15) 0.0337(7) Uani 1 1 d . . .
C1 C 0.6237(2) 0.4816(4) 0.1220(2) 0.0379(9) Uani 1 1 d . . .
H1 H 0.6706 0.5348 0.1479 0.045 Uiso 1 1 d R . .
C2 C 0.5619(2) 0.6030(5) 0.0869(2) 0.0488(10) Uani 1 1 d . . .
H2A H 0.5778 0.6627 0.0518 0.059 Uiso 1 1 d R . .
H2B H 0.5544 0.6714 0.1235 0.059 Uiso 1 1 d R . .
H2C H 0.5143 0.5500 0.0632 0.059 Uiso 1 1 d R . .
C3 C 0.6450(2) 0.3808(5) 0.0658(2) 0.0508(10) Uani 1 1 d . . .
H3A H 0.6622 0.4467 0.0336 0.061 Uiso 1 1 d R . .
H3B H 0.6001 0.3235 0.0386 0.061 Uiso 1 1 d R . .
H3C H 0.6857 0.3093 0.0894 0.061 Uiso 1 1 d R . .
C4 C 0.67130(19) 0.2362(4) 0.23307(19) 0.0385(9) Uani 1 1 d . . .
H4 H 0.6745 0.1654 0.1956 0.046 Uiso 1 1 d R . .
C5 C 0.7498(2) 0.3161(5) 0.2651(2) 0.0513(10) Uani 1 1 d . . .
H5A H 0.7892 0.2405 0.2868 0.062 Uiso 1 1 d R . .
H5B H 0.7461 0.3897 0.3014 0.062 Uiso 1 1 d R . .
H5C H 0.7632 0.3698 0.2270 0.062 Uiso 1 1 d R . .
C6 C 0.6498(2) 0.1372(5) 0.2894(2) 0.0508(10) Uani 1 1 d . . .
H6A H 0.6913 0.0663 0.3111 0.061 Uiso 1 1 d R . .
H6B H 0.6031 0.0794 0.2674 0.061 Uiso 1 1 d R . .
H6C H 0.6418 0.2050 0.3260 0.061 Uiso 1 1 d R . .
C7 C 0.51301(18) 0.2436(4) 0.14071(18) 0.0332(8) Uani 1 1 d . . .
C8 C 0.5213(2) 0.1080(4) 0.1042(2) 0.0423(9) Uani 1 1 d . . .
H8 H 0.5707 0.0826 0.0983 0.051 Uiso 1 1 d R . .
C9 C 0.4585(2) 0.0104(4) 0.0745(2) 0.0437(10) Uani 1 1 d . . .
H9 H 0.4658 -0.0846 0.0511 0.052 Uiso 1 1 d R . .
C10 C 0.3876(2) 0.0496(5) 0.0825(2) 0.0428(9) Uani 1 1 d . . .
H10 H 0.3434 -0.0159 0.0620 0.051 Uiso 1 1 d R . .
C11 C 0.3779(2) 0.1838(4) 0.11771(19) 0.0388(9) Uani 1 1 d . . .
H11 H 0.3282 0.2093 0.1229 0.047 Uiso 1 1 d R . .
C12 C 0.43996(18) 0.2864(4) 0.14753(18) 0.0332(8) Uani 1 1 d . . .
C13 C 0.36701(19) 0.4929(4) 0.18277(19) 0.0317(8) Uani 1 1 d . . .
C14 C 0.3010(2) 0.4917(4) 0.1217(2) 0.0365(9) Uani 1 1 d . . .
H14 H 0.3033 0.4377 0.0789 0.044 Uiso 1 1 d R . .
C15 C 0.23402(19) 0.5666(4) 0.1220(2) 0.0394(9) Uani 1 1 d . . .
H15 H 0.1901 0.5652 0.0791 0.047 Uiso 1 1 d R . .
C16 C 0.2292(2) 0.6451(4) 0.1834(2) 0.0418(9) Uani 1 1 d . . .
H16 H 0.1808 0.6884 0.1850 0.050 Uiso 1 1 d R . .
C17 C 0.29479(19) 0.6564(4) 0.24282(19) 0.0370(8) Uani 1 1 d . . .
H17 H 0.2933 0.7171 0.2841 0.044 Uiso 1 1 d R . .
C18 C 0.36385(18) 0.5832(4) 0.24257(18) 0.0323(8) Uani 1 1 d . . .
C19 C 0.4551(2) 0.8214(4) 0.33294(19) 0.0403(9) Uani 1 1 d . . .
H19 H 0.4096 0.8376 0.3478 0.048 Uiso 1 1 d R . .
C20 C 0.4481(3) 0.9195(5) 0.2654(2) 0.0565(11) Uani 1 1 d . . .
H20A H 0.4464 1.0281 0.2766 0.068 Uiso 1 1 d R . .
H20B H 0.4018 0.8915 0.2277 0.068 Uiso 1 1 d R . .
H20C H 0.4925 0.8997 0.2493 0.068 Uiso 1 1 d R . .
C21 C 0.5236(2) 0.8726(5) 0.3968(2) 0.0531(11) Uani 1 1 d . . .
H21A H 0.5190 0.9812 0.4066 0.064 Uiso 1 1 d R . .
H21B H 0.5710 0.8553 0.3852 0.064 Uiso 1 1 d R . .
H21C H 0.5240 0.8126 0.4388 0.064 Uiso 1 1 d R . .
C22 C 0.4581(2) 0.5054(4) 0.39220(19) 0.0353(9) Uani 1 1 d . . .
H22 H 0.5041 0.5395 0.4288 0.042 Uiso 1 1 d R . .
C23 C 0.3879(2) 0.5352(5) 0.4176(2) 0.0506(10) Uani 1 1 d . . .
H23A H 0.3923 0.4760 0.4608 0.061 Uiso 1 1 d R . .
H23B H 0.3418 0.5048 0.3803 0.061 Uiso 1 1 d R . .
H23C H 0.3853 0.6442 0.4278 0.061 Uiso 1 1 d R . .
C24 C 0.4694(2) 0.3328(5) 0.3815(2) 0.0525(11) Uani 1 1 d . . .
H24A H 0.4697 0.2771 0.4247 0.063 Uiso 1 1 d R . .
H24B H 0.5175 0.3157 0.3713 0.063 Uiso 1 1 d R . .
H24C H 0.4272 0.2964 0.3415 0.063 Uiso 1 1 d R . .
C25 C 0.62927(19) 0.6162(4) 0.30521(18) 0.0357(8) Uani 1 1 d . . .
H25A H 0.6686 0.5964 0.2822 0.043 Uiso 1 1 d R . .
H25B H 0.6199 0.7262 0.3055 0.043 Uiso 1 1 d R . .
C26 C 0.6654(2) 0.5707(5) 0.38452(19) 0.0399(9) Uani 1 1 d . . .
H26A H 0.6301 0.5971 0.4111 0.048 Uiso 1 1 d R . .
H26B H 0.6746 0.4604 0.3874 0.048 Uiso 1 1 d R . .
C27 C 0.7425(2) 0.6524(5) 0.4203(2) 0.0456(10) Uani 1 1 d . . .
H27A H 0.7786 0.6245 0.3948 0.055 Uiso 1 1 d R . .
H27B H 0.7338 0.7629 0.4169 0.055 Uiso 1 1 d R . .
C28 C 0.7783(3) 0.6148(7) 0.4991(2) 0.0802(17) Uani 1 1 d . . .
H28A H 0.8263 0.6699 0.5185 0.096 Uiso 1 1 d R . .
H28B H 0.7879 0.5047 0.5035 0.096 Uiso 1 1 d R . .
H28C H 0.7432 0.6431 0.5256 0.096 Uiso 1 1 d R . .

loop_
_atom_site_aniso_label
_atom_site_aniso_U_11
_atom_site_aniso_U_22
_atom_site_aniso_U_33
_atom_site_aniso_U_23
_atom_site_aniso_U_13
_atom_site_aniso_U_12
Ni1 0.0251(3) 0.0353(3) 0.0308(3) -0.00431(18) 0.00766(19) -0.00151(17)
P1 0.0258(5) 0.0362(6) 0.0316(5) -0.0029(4) 0.0081(4) 0.0011(4)
P2 0.0288(5) 0.0319(5) 0.0299(5) -0.0018(4) 0.0085(4) 0.0001(4)
N1 0.0260(15) 0.0380(18) 0.0362(17) -0.0061(13) 0.0084(12) 0.0000(12)
C1 0.034(2) 0.040(2) 0.039(2) -0.0004(16) 0.0099(16) -0.0044(15)
C2 0.051(2) 0.051(3) 0.041(2) 0.0025(18) 0.0092(18) 0.0008(19)
C3 0.048(2) 0.062(3) 0.046(2) 0.004(2) 0.0203(19) 0.004(2)
C4 0.0324(19) 0.044(2) 0.037(2) -0.0028(16) 0.0071(15) 0.0056(16)
C5 0.032(2) 0.061(3) 0.056(3) -0.001(2) 0.0056(18) 0.0090(18)
C6 0.050(2) 0.051(3) 0.050(3) 0.0075(19) 0.0112(19) 0.0056(19)
C7 0.0301(18) 0.036(2) 0.0322(19) -0.0041(15) 0.0079(15) -0.0003(14)
C8 0.042(2) 0.047(2) 0.038(2) -0.0048(17) 0.0117(16) 0.0040(17)
C9 0.048(2) 0.041(2) 0.038(2) -0.0102(16) 0.0071(18) -0.0039(17)
C10 0.043(2) 0.043(2) 0.039(2) -0.0059(17) 0.0081(17) -0.0091(17)
C11 0.0316(19) 0.046(2) 0.038(2) -0.0055(17) 0.0101(15) -0.0041(16)
C12 0.0325(18) 0.039(2) 0.0272(18) -0.0024(15) 0.0069(14) 0.0003(15)
C13 0.0271(17) 0.034(2) 0.034(2) 0.0008(15) 0.0088(15) -0.0030(14)
C14 0.0326(19) 0.044(2) 0.032(2) -0.0013(15) 0.0087(15) -0.0026(15)
C15 0.0285(19) 0.044(2) 0.040(2) 0.0066(17) 0.0019(15) 0.0006(16)
C16 0.0308(19) 0.044(2) 0.049(2) 0.0048(18) 0.0093(17) 0.0085(16)
C17 0.0348(19) 0.040(2) 0.037(2) 0.0025(16) 0.0125(16) 0.0046(15)
C18 0.0291(18) 0.032(2) 0.035(2) 0.0030(15) 0.0094(15) -0.0014(14)
C19 0.043(2) 0.034(2) 0.044(2) -0.0031(17) 0.0145(17) 0.0001(16)
C20 0.070(3) 0.037(3) 0.059(3) 0.008(2) 0.013(2) -0.004(2)
C21 0.061(3) 0.039(2) 0.056(3) -0.0115(19) 0.012(2) -0.0021(19)
C22 0.0292(19) 0.043(2) 0.032(2) 0.0023(15) 0.0066(15) 0.0006(14)
C23 0.045(2) 0.069(3) 0.041(2) 0.011(2) 0.0173(19) 0.007(2)
C24 0.054(2) 0.045(3) 0.060(3) 0.012(2) 0.020(2) 0.0034(19)
C25 0.0307(18) 0.042(2) 0.034(2) -0.0048(15) 0.0093(15) -0.0048(15)
C26 0.036(2) 0.047(2) 0.036(2) -0.0025(17) 0.0083(16) -0.0099(17)
C27 0.038(2) 0.054(3) 0.042(2) -0.0035(18) 0.0072(17) -0.0123(17)
C28 0.062(3) 0.113(5) 0.051(3) 0.007(3) -0.005(2) -0.036(3)

loop_
_geom_bond_atom_site_label_1
_geom_bond_atom_site_label_2
_geom_bond_distance
_geom_bond_site_symmetry_2
_geom_bond_publ_flag
Ni1 N1 1.953(3) . ?
Ni1 C25 1.963(3) . ?
Ni1 P1 2.1576(9) . ?
Ni1 P2 2.1966(9) . ?
P1 C7 1.813(3) . ?
P1 C4 1.849(3) . ?
P1 C1 1.852(4) . ?
P2 C18 1.815(3) . ?
P2 C19 1.850(4) . ?
P2 C22 1.851(4) . ?
N1 C12 1.388(4) . ?
N1 C13 1.399(4) . ?
C1 C3 1.527(5) . ?
C1 C2 1.529(5) . ?
C1 H1 0.9600 . ?
C2 H2A 0.9600 . ?
C2 H2B 0.9601 . ?
C2 H2C 0.9600 . ?
C3 H3A 0.9599 . ?
C3 H3B 0.9601 . ?
C3 H3C 0.9600 . ?
C4 C6 1.521(5) . ?
C4 C5 1.530(5) . ?
C4 H4 0.9600 . ?
C5 H5A 0.9600 . ?
C5 H5B 0.9600 . ?
C5 H5C 0.9600 . ?
C6 H6A 0.9599 . ?
C6 H6B 0.9600 . ?
C6 H6C 0.9601 . ?
C7 C8 1.393(5) . ?
C7 C12 1.415(5) . ?
C8 C9 1.389(5) . ?
C8 H8 0.9600 . ?
C9 C10 1.377(5) . ?
C9 H9 0.9600 . ?
C10 C11 1.376(5) . ?
C10 H10 0.9599 . ?
C11 C12 1.406(5) . ?
C11 H11 0.9598 . ?
C13 C14 1.402(5) . ?
C13 C18 1.407(5) . ?
C14 C15 1.374(5) . ?
C14 H14 0.9600 . ?
C15 C16 1.389(5) . ?
C15 H15 0.9601 . ?
C16 C17 1.383(5) . ?
C16 H16 0.9600 . ?
C17 C18 1.399(5) . ?
C17 H17 0.9600 . ?
C19 C21 1.526(5) . ?
C19 C20 1.526(5) . ?
C19 H19 0.9599 . ?
C20 H20A 0.9600 . ?
C20 H20B 0.9600 . ?
C20 H20C 0.9599 . ?
C21 H21A 0.9600 . ?
C21 H21B 0.9599 . ?
C21 H21C 0.9601 . ?
C22 C23 1.515(5) . ?
C22 C24 1.518(5) . ?
C22 H22 0.9599 . ?
C23 H23A 0.9600 . ?
C23 H23B 0.9599 . ?
C23 H23C 0.9600 . ?
C24 H24A 0.9600 . ?
C24 H24B 0.9599 . ?
C24 H24C 0.9599 . ?
C25 C26 1.524(5) . ?
C25 H25A 0.9600 . ?
C25 H25B 0.9600 . ?
C26 C27 1.527(5) . ?
C26 H26A 0.9599 . ?
C26 H26B 0.9600 . ?
C27 C28 1.499(6) . ?
C27 H27A 0.9599 . ?
C27 H27B 0.9600 . ?
C28 H28A 0.9599 . ?
C28 H28B 0.9600 . ?
C28 H28C 0.9600 . ?
